data_2108458
loop_
_publ_author_name
'Lanza, Arianna E.'
'Gemmi, Mauro'
'Bindi, Luca'
'Mugnaioli, Enrico'
'Paar, Werner H.'

_publ_section_title
;
 Daliranite, PbHgAs~2~S~5~: determination of the incommensurately
 modulated structure and revision of the chemical formula
;
_journal_coeditor_code DK5082SUP1
_journal_issue 4
_journal_name_full 'Acta Crystallographica Section B'
_journal_page_first
;
;
_journal_paper_doi 10.1107/S2052520619007340
_journal_volume 75
_journal_year 2019
_chemical_formula_moiety 'As2 Hg Pb S5'
_chemical_formula_sum 'As2 Hg Pb S5'
_chemical_formula_weight 717.9
_space_group_IT_number 62
_space_group_name_Hall '-P 2ac 2n'
_space_group_name_H-M_alt 'P n m a'
_space_group_ssg_name Pnma(00\g)0s0
_symmetry_cell_setting orthorhombic
_symmetry_space_group_name_Hall '-P 2ac 2n'
_symmetry_space_group_name_H-M 'P n m a'
_cell_angle_alpha 90
_cell_angle_beta 90
_cell_angle_gamma 90
_cell_formula_units_Z 4
_cell_length_a 21.246(5)
_cell_length_b 4.2897(9)
_cell_length_c 9.5257(12)
_cell_measurement_reflns_used 10451
_cell_measurement_temperature 298
_cell_measurement_theta_max 1.2
_cell_measurement_theta_min 0.05
_cell_modulation_dimension 1
_cell_volume 868.2(3)
_computing_data_reduction 'PETS 2.0 (Palatinus et al., 2011)'
_computing_molecular_graphics 'Vesta (Momma & Izumi, 2011)'
_computing_structure_refinement 'Jana2006 (Petricek et al., 2014)'
_computing_structure_solution 'SIR2014 (Burla et al., 2015)'
_diffrn_ambient_temperature 298
_diffrn_detector Timepix2
_diffrn_measured_fraction_theta_full 0.79
_diffrn_measured_fraction_theta_max 0.57
_diffrn_measurement_device 'ZEISS Libra 120'
_diffrn_measurement_device_type TEM
_diffrn_radiation_probe electron
_diffrn_radiation_source LaB6
_diffrn_radiation_type electron
_diffrn_radiation_wavelength 0.0335
_diffrn_reflns_av_R_equivalents 0.3349
_diffrn_reflns_av_unetI/netI 0.0384
_diffrn_reflns_limit_h_max 20
_diffrn_reflns_limit_h_min -20
_diffrn_reflns_limit_index_m_1_max 1
_diffrn_reflns_limit_index_m_1_min -1
_diffrn_reflns_limit_k_max 3
_diffrn_reflns_limit_k_min -4
_diffrn_reflns_limit_l_max 10
_diffrn_reflns_limit_l_min -8
_diffrn_reflns_number 10451
_diffrn_reflns_theta_full 0.95
_diffrn_reflns_theta_max 1.2
_diffrn_reflns_theta_min 0.05
_diffrn_source_voltage '120 kV'
_diffrn_standards_decay_% 0
_diffrn_standards_interval_count 0
_diffrn_standards_interval_time 0
_diffrn_standards_number 0
_exptl_absorpt_coefficient_mu 0
_exptl_absorpt_correction_type none
_exptl_crystal_colour orange
_exptl_crystal_density_diffrn 5.4927
_exptl_crystal_description needle
_exptl_crystal_F_000 1232
_exptl_crystal_size_max 0.0002
_exptl_crystal_size_mid 0.0001
_exptl_crystal_size_min 0.0001
_refine_diff_density_max 0.45
_refine_diff_density_min -0.40
_refine_ls_extinction_method none
_refine_ls_goodness_of_fit_gt 12.87
_refine_ls_goodness_of_fit_ref 10.70
_refine_ls_number_constraints 0
_refine_ls_number_parameters 38
_refine_ls_number_reflns 1503
_refine_ls_number_restraints 0
_refine_ls_R_factor_all 0.3818
_refine_ls_R_factor_gt 0.2715
_refine_ls_shift/su_max 0.0009
_refine_ls_shift/su_mean 0.0003
_refine_ls_structure_factor_coef F
_refine_ls_weighting_details w=1/(\s^2^(F)+0.0001F^2^)
_refine_ls_weighting_scheme sigma
_refine_ls_wR_factor_gt 0.2989
_refine_ls_wR_factor_ref 0.3097
_reflns_number_gt 981
_reflns_number_total 1503
_reflns_threshold_expression I>3\s(I)
_cod_data_source_file dk5082sup1.cif
_cod_data_source_block modulated
_cod_original_sg_symbol_H-M Pnma
_cod_database_code 2108458
_diffrn_measurement_ 'phi scan'

loop_
_space_group_symop_id
_space_group_symop_operation_xyz
1 x,y,z
2 -x+0.5,-y,z+0.5
3 -x,y+0.5,-z
4 x+0.5,-y+0.5,-z+0.5
5 -x,-y,-z
6 x+0.5,y,-z+0.5
7 x,-y+0.5,z
8 -x+0.5,y+0.5,z+0.5

loop_
_space_group_symop_ssg_id
_space_group_symop_ssg_operation_algebraic
1 x1,x2,x3,x4
2 -x1+1/2,-x2,x3+1/2,x4+1/2
3 -x1,x2+1/2,-x3,-x4+1/2
4 x1+1/2,-x2+1/2,-x3+1/2,-x4
5 -x1,-x2,-x3,-x4
6 x1+1/2,x2,-x3+1/2,-x4+1/2
7 x1,-x2+1/2,x3,x4+1/2
8 -x1+1/2,x2+1/2,x3+1/2,x4

loop_
_atom_site_label
_atom_site_type_symbol
_atom_site_fract_x
_atom_site_fract_y
_atom_site_fract_z
_atom_site_adp_type
_atom_site_U_iso_or_equiv
_atom_site_site_symmetry_multiplicity
_atom_site_occupancy
_atom_site_calc_flag
Pb1 Pb 0.2885(5) 0.25 1.3367(5) Uani 0.061(4) 4 1 d
Hg1 Hg 0.4149(5) 0.25 0.9835(5) Uani 0.063(4) 4 1 d
As1 As 0.1285(8) 0.371(2) 1.1430(11) Uiso 0.031(3) 8 0.5 d
As2 As 0.0517(7) 0.365(2) 0.8082(10) Uiso 0.027(3) 8 0.5 d
S1 S 0.2236(10) 0.25 1.0596(15) Uiso 0.027(4) 4 1 d
S2 S 0.1430(9) 0.25 0.6898(14) Uiso 0.019(4) 4 1 d
S3 S 0.3344(11) 0.25 0.8066(15) Uiso 0.026(4) 4 1 d
S4 S 0.4134(8) 0.25 1.4756(12) Uiso 0.007(4) 4 1 d
S5 S 0.4962(10) 0.25 1.1610(15) Uiso 0.030(5) 4 1 d

loop_
_atom_site_aniso_label
_atom_site_aniso_type_symbol
_atom_site_aniso_U_11
_atom_site_aniso_U_22
_atom_site_aniso_U_33
_atom_site_aniso_U_12
_atom_site_aniso_U_13
_atom_site_aniso_U_23
Pb1 Pb 0.132(11) 0.033(4) 0.018(3) 0 -0.003(4) 0
Hg1 Hg 0.122(10) 0.060(4) 0.006(3) 0 0.002(3) 0

loop_
_atom_site_displace_Fourier_atom_site_label
_atom_site_displace_Fourier_axis
_atom_site_displace_Fourier_wave_vector_seq_id
_atom_site_displace_Fourier_param_cos
_atom_site_displace_Fourier_param_sin
Pb1 x 1 0 0
Pb1 y 1 -0.0284 0.0865
Pb1 z 1 0 0
Hg1 x 1 0 0
Hg1 y 1 0.0393 0.0529
Hg1 z 1 0 0
S1 x 1 0 0
S1 y 1 -0.0211 0.0555
S1 z 1 0 0
S2 x 1 0 0
S2 y 1 0.0111 0.0498
S2 z 1 0 0
S3 x 1 0 0
S3 y 1 0.0547 0.0185
S3 z 1 0 0
S4 x 1 0 0
S4 y 1 0.0147 0.0209
S4 z 1 0 0
S5 x 1 0 0
S5 y 1 0.0279 -0.0315
S5 z 1 0 0

loop_
_atom_site_Fourier_wave_vector_seq_id
_jana_atom_site_fourier_wave_vector_q1_coeff
1 1

loop_
_atom_site_occ_special_func_atom_site_label
_atom_site_occ_special_func_crenel_c
_atom_site_occ_special_func_crenel_w
As1 0.390(5) 0.5
As2 0.314(5) 0.5

loop_
_atom_site_U_Fourier_atom_site_label
_atom_site_U_Fourier_tens_elem
_atom_site_U_Fourier_wave_vector_seq_id
_atom_site_U_Fourier_param_cos
_atom_site_U_Fourier_param_sin
Pb1 U11 1 0 0
Pb1 U22 1 0 0
Pb1 U33 1 0 0
Pb1 U12 1 0.015246 0.011714
Pb1 U13 1 0 0
Pb1 U23 1 0 0
Hg1 U11 1 0 0
Hg1 U22 1 0 0
Hg1 U33 1 0 0
Hg1 U12 1 0 -0.008135
Hg1 U13 1 0 0
Hg1 U23 1 0 0

loop_
_atom_type_symbol
_atom_type_scat_source
As International_Tables_Vol_C
Hg International_Tables_Vol_C
Pb International_Tables_Vol_C
S International_Tables_Vol_C

loop_
_cell_wave_vector_seq_id
_cell_wave_vector_x
_cell_wave_vector_y
_cell_wave_vector_z
1 0.000000 0.000000 0.262(2)

loop_
_geom_angle_atom_site_label_1
_geom_angle_atom_site_label_2
_geom_angle_atom_site_label_3
Pb1 S1 S2

loop_
_geom_bond_atom_site_label_1
_geom_bond_atom_site_label_2
_geom_bond_site_ssg_symmetry_2
_geom_bond_distance_av
_geom_bond_distance_min
_geom_bond_distance_max
Pb1 S1 . 2.982(17) 2.979(17) 2.986(17)
Pb1 S1 2_5555 3.031(11) 2.912(11) 3.151(11)
Pb1 S1 2_5655 3.029(11) 2.912(11) 3.151(11)
Pb1 S2 2_5555 2.948(13) 2.808(13) 3.087(13)
Pb1 S2 2_5655 2.945(13) 2.808(13) 3.087(13)
Pb1 S3 2_5555 3.403(19) 3.13(2) 3.69(2)
Pb1 S3 2_5655 3.398(19) 3.13(2) 3.69(2)
Pb1 S4 . 2.975(19) 2.963(19) 2.985(19)
Hg1 S2 2_5555 3.159(12) 3.114(12) 3.205(12)
Hg1 S2 2_5655 3.159(12) 3.114(12) 3.205(12)
Hg1 S3 . 2.40(2) 2.40(2) 2.40(2)
Hg1 S5 . 2.43(2) 2.42(2) 2.45(2)
Hg1 S5 3_6475 3.184(16) 2.880(17) 3.501(17)
Hg1 S5 3_6575 3.179(16) 2.880(17) 3.501(17)
As1 S1 . 2.20(3) 2.19(3) 2.26(3)
As1 S3 2_5555 3.287(13) 3.056(14) 3.397(14)
As1 S3 2_5655 2.308(16) 2.224(17) 2.495(17)
As1 S4 2_5545 3.212(13) 3.141(13) 3.316(13)
As1 S4 2_5645 2.460(15) 2.377(15) 2.518(15)
As1 S5 4_4575 3.41(2) 3.39(2) 3.44(2)
As2 S2 . 2.28(2) 2.26(2) 2.32(2)
As2 S4 2_5545 3.155(12) 3.080(12) 3.259(12)
As2 S4 2_5645 2.426(14) 2.342(14) 2.489(14)
As2 S5 2_5545 3.239(14) 3.083(14) 3.309(14)
As2 S5 2_5645 2.328(17) 2.272(17) 2.455(17)
S1 S3 . 3.37(3) 3.37(3) 3.38(3)
S1 S3 2_5555 3.423(18) 3.164(19) 3.695(19)
S1 S3 2_5655 3.419(18) 3.164(19) 3.695(19)
S2 S5 2_5545 3.67(2) 3.47(3) 3.88(3)
S2 S5 2_5645 3.67(2) 3.47(3) 3.88(3)
S4 S5 . 3.48(2) 3.48(2) 3.48(2)

_cod_database_fobs_code 2108458
